data_1538677
loop_
_publ_author_name
'Mahy, T.X.'
'Giessen, B.C.'

_publ_section_title
;
 A new representative of the gamma-pu structure type: The crystal
 structure of beta(Hgo.80in0.20)
;
_journal_name_full 'Journal of the Less-Common Metals'
_journal_page_first 257
_journal_page_last 257
_journal_volume 63
_journal_year 1979
_chemical_formula_sum 'Hg6.4 In1.6'
_chemical_name_systematic 'Hg6.40 In1.60'
_space_group_IT_number 70
_symmetry_space_group_name_Hall 'F 2 2 -1d'
_symmetry_space_group_name_H-M 'F d d d :1'
_cell_angle_alpha 90
_cell_angle_beta 90
_cell_angle_gamma 90
_cell_formula_units_Z 4
_cell_length_a 10.872
_cell_length_b 4.847
_cell_length_c 3.522
_cell_volume 185.597
_citation_journal_id_ASTM JCOMAH
_cod_data_source_file Mahy_JCOMAH_1979_136.cif
_cod_data_source_block Hg6.4In1.6
_cod_original_cell_volume 185.5974
_cod_original_sg_symbol_Hall '-F 2uv 2vw (x+1/8,y+1/8,z+1/8)'
_cod_database_code 1538677

loop_
_symmetry_equiv_pos_as_xyz
x,y,z
-x+1/2,-y+1/2,z
x,-y+1/2,-z+1/2
-x+1/2,y,-z+1/2
-x+1/4,-y+1/4,-z+1/4
x-1/4,y-1/4,-z+1/4
-x+1/4,y-1/4,z-1/4
x-1/4,-y+1/4,z-1/4
x,y+1/2,z+1/2
-x+1/2,-y+1,z+1/2
x,-y+1,-z+1
-x+1/2,y+1/2,-z+1
-x+1/4,-y+3/4,-z+3/4
x-1/4,y+1/4,-z+3/4
-x+1/4,y+1/4,z+1/4
x-1/4,-y+3/4,z+1/4
x+1/2,y,z+1/2
-x+1,-y+1/2,z+1/2
x+1/2,-y+1/2,-z+1
-x+1,y,-z+1
-x+3/4,-y+1/4,-z+3/4
x+1/4,y-1/4,-z+3/4
-x+3/4,y-1/4,z+1/4
x+1/4,-y+1/4,z+1/4
x+1/2,y+1/2,z
-x+1,-y+1,z
x+1/2,-y+1,-z+1/2
-x+1,y+1/2,-z+1/2
-x+3/4,-y+3/4,-z+1/4
x+1/4,y+1/4,-z+1/4
-x+3/4,y+1/4,z-1/4
x+1/4,-y+3/4,z-1/4

loop_
_atom_site_label
_atom_site_type_symbol
_atom_site_fract_x
_atom_site_fract_y
_atom_site_fract_z
_atom_site_occupancy
_atom_site_U_iso_or_equiv
Hg1 Hg -0.125 -0.125 -0.125 0.8 0.0
In1 In -0.125 -0.125 -0.125 0.2 0.0
